data_4028651
loop_
_publ_author_name
'Styliana I. Mirallai'
'Manolis J. Manos'
'Panayiotis A. Koutentis'

_publ_section_title
;
 One-Step Conversion of 2-Amino-N'-arylbenzamidines into
 3-Aryl-4-imino-3,4-dihydroquinazoline-2-carbonitriles Using
 4,5-Dichloro-1,2,3-dithiazolium Chloride
;
_journal_name_full 'Journal of Organic Chemistry'
_journal_page_first 9906
_journal_page_last 9913
_journal_paper_doi 10.1021/jo401648t
_journal_volume 78
_journal_year 2013
_chemical_formula_moiety 'C15 H10 N4'
_chemical_formula_sum 'C15 H10 N4'
_chemical_formula_weight 246.27
_chemical_name_systematic
; 
 ? 
;
_space_group_IT_number 61
_symmetry_cell_setting orthorhombic
_symmetry_space_group_name_Hall '-P 2ac 2ab'
_symmetry_space_group_name_H-M 'P b c a'
_atom_sites_solution_hydrogens geom
_atom_sites_solution_primary direct
_atom_sites_solution_secondary difmap
_audit_creation_method SHELXL-97
_cell_angle_alpha 90.00
_cell_angle_beta 90.00
_cell_angle_gamma 90.00
_cell_formula_units_Z 8
_cell_length_a 16.3251(4)
_cell_length_b 6.7320(2)
_cell_length_c 21.6139(5)
_cell_measurement_reflns_used 6074
_cell_measurement_temperature 100(2)
_cell_measurement_theta_max 28.8954
_cell_measurement_theta_min 3.0198
_cell_volume 2375.38(11)
_computing_cell_refinement 'CrysAlis RED'
_computing_data_collection 'CrysAlis CCD'
_computing_data_reduction 'CrysAlis RED'
_computing_molecular_graphics
;
 DIAMOND (Brandenburg, 2006)
 MERCURY (Bruno et al. 2002)
;
_computing_publication_material 'WINGX (Farrugia, 1999)'
_computing_structure_refinement 'SHELXL-97 (Sheldrick, 1997)'
_computing_structure_solution 'SHELXL-97 (Sheldrick, 1997)'
_diffrn_ambient_temperature 100(2)
_diffrn_detector_area_resol_mean 10.4223
_diffrn_measured_fraction_theta_full 0.999
_diffrn_measured_fraction_theta_max 0.999
_diffrn_measurement_device_type 'SuperNova, Dual, Cu at zero, Atlas'
_diffrn_measurement_method '\w scans'
_diffrn_radiation_monochromator mirror
_diffrn_radiation_source 'SuperNova (Mo) x-ray Source'
_diffrn_radiation_type MoK\a
_diffrn_radiation_wavelength 0.71073
_diffrn_reflns_av_R_equivalents 0.0236
_diffrn_reflns_av_sigmaI/netI 0.0189
_diffrn_reflns_limit_h_max 18
_diffrn_reflns_limit_h_min -20
_diffrn_reflns_limit_k_max 8
_diffrn_reflns_limit_k_min -8
_diffrn_reflns_limit_l_max 19
_diffrn_reflns_limit_l_min -27
_diffrn_reflns_number 10391
_diffrn_reflns_theta_full 26.50
_diffrn_reflns_theta_max 26.50
_diffrn_reflns_theta_min 3.13
_exptl_absorpt_coefficient_mu 0.087
_exptl_absorpt_correction_T_max 1.00000
_exptl_absorpt_correction_T_min 0.90708
_exptl_absorpt_correction_type multi-scan
_exptl_absorpt_process_details 'empirical absorption correction (CrysAlis RED, Oxford Diffraction)'
_exptl_crystal_colour brown
_exptl_crystal_density_diffrn 1.377
_exptl_crystal_description polyhedral
_exptl_crystal_F_000 1024
_exptl_crystal_size_max 0.07
_exptl_crystal_size_mid 0.06
_exptl_crystal_size_min 0.05
_refine_diff_density_max 0.193
_refine_diff_density_min -0.206
_refine_diff_density_rms 0.042
_refine_ls_extinction_method none
_refine_ls_goodness_of_fit_ref 1.080
_refine_ls_hydrogen_treatment mixed
_refine_ls_matrix_type full
_refine_ls_number_parameters 176
_refine_ls_number_reflns 2460
_refine_ls_number_restraints 0
_refine_ls_restrained_S_all 1.080
_refine_ls_R_factor_all 0.0425
_refine_ls_R_factor_gt 0.0363
_refine_ls_shift/su_max 0.007
_refine_ls_shift/su_mean 0.001
_refine_ls_structure_factor_coef Fsqd
_refine_ls_weighting_details 'calc w=1/[\s^2^(Fo^2^)+(0.0627P)^2^+0.5723P] where P=(Fo^2^+2Fc^2^)/3'
_refine_ls_weighting_scheme calc
_refine_ls_wR_factor_gt 0.1096
_refine_ls_wR_factor_ref 0.1119
_reflns_number_gt 2109
_reflns_number_total 2460
_reflns_threshold_expression >2sigma(I)
_cod_data_source_file jo401648t_si_002.cif
_cod_data_source_block shelxl
_cod_database_code 4028651

loop_
_symmetry_equiv_pos_as_xyz
'x, y, z'
'-x+1/2, -y, z+1/2'
'x+1/2, -y+1/2, -z'
'-x, y+1/2, -z+1/2'
'-x, -y, -z'
'x-1/2, y, -z-1/2'
'-x-1/2, y-1/2, z'
'x, -y-1/2, z-1/2'

loop_
_atom_site_label
_atom_site_type_symbol
_atom_site_fract_x
_atom_site_fract_y
_atom_site_fract_z
_atom_site_U_iso_or_equiv
_atom_site_adp_type
_atom_site_occupancy
_atom_site_symmetry_multiplicity
_atom_site_calc_flag
_atom_site_refinement_flags
N1 N 0.21730(6) 0.16395(16) 0.61244(5) 0.0204(2) Uani 1 1 d .
N2 N 0.36347(6) 0.16178(15) 0.60489(4) 0.0190(2) Uani 1 1 d .
N3 N 0.43060(7) 0.13607(17) 0.50707(5) 0.0249(3) Uani 1 1 d .
N4 N 0.29625(7) 0.1901(2) 0.75586(5) 0.0316(3) Uani 1 1 d .
C1 C 0.19977(8) 0.0758(2) 0.42126(6) 0.0260(3) Uani 1 1 d .
H1 H 0.1950 0.0517 0.3790 0.031 Uiso 1 1 calc R
C2 C 0.12976(8) 0.09745(19) 0.45736(6) 0.0252(3) Uani 1 1 d .
H2 H 0.0783 0.0903 0.4390 0.030 Uiso 1 1 calc R
C3 C 0.13605(7) 0.12934(18) 0.52020(6) 0.0220(3) Uani 1 1 d .
H3 H 0.0890 0.1439 0.5441 0.026 Uiso 1 1 calc R
C4 C 0.21333(7) 0.13975(17) 0.54794(6) 0.0189(3) Uani 1 1 d .
C5 C 0.28390(7) 0.12302(17) 0.51135(6) 0.0193(3) Uani 1 1 d .
C6 C 0.27630(8) 0.09019(19) 0.44807(6) 0.0227(3) Uani 1 1 d .
H6 H 0.3230 0.0779 0.4237 0.027 Uiso 1 1 calc R
C7 C 0.28989(7) 0.17039(18) 0.63580(5) 0.0195(3) Uani 1 1 d .
C8 C 0.36566(7) 0.13992(17) 0.53933(5) 0.0184(3) Uani 1 1 d .
C9 C 0.29502(7) 0.1837(2) 0.70304(6) 0.0236(3) Uani 1 1 d .
C10 C 0.43953(7) 0.18613(19) 0.63833(5) 0.0209(3) Uani 1 1 d .
C11 C 0.45804(7) 0.3703(2) 0.66339(5) 0.0237(3) Uani 1 1 d .
H11 H 0.4220 0.4764 0.6589 0.028 Uiso 1 1 calc R
C12 C 0.53135(8) 0.3938(2) 0.69539(6) 0.0303(3) Uani 1 1 d .
H12 H 0.5445 0.5160 0.7128 0.036 Uiso 1 1 calc R
C13 C 0.58461(8) 0.2355(3) 0.70125(6) 0.0341(4) Uani 1 1 d .
H13 H 0.6337 0.2519 0.7225 0.041 Uiso 1 1 calc R
C14 C 0.56555(8) 0.0525(3) 0.67575(6) 0.0340(4) Uani 1 1 d .
H14 H 0.6019 -0.0531 0.6800 0.041 Uiso 1 1 calc R
C15 C 0.49236(8) 0.0259(2) 0.64388(6) 0.0270(3) Uani 1 1 d .
H15 H 0.4792 -0.0966 0.6267 0.032 Uiso 1 1 calc R
H16 H 0.4741(10) 0.142(2) 0.5297(7) 0.031(4) Uiso 1 1 d .

loop_
_atom_site_aniso_label
_atom_site_aniso_U_11
_atom_site_aniso_U_22
_atom_site_aniso_U_33
_atom_site_aniso_U_23
_atom_site_aniso_U_13
_atom_site_aniso_U_12
N1 0.0149(5) 0.0198(5) 0.0264(5) 0.0003(4) -0.0010(4) -0.0003(4)
N2 0.0129(5) 0.0221(5) 0.0220(5) -0.0003(4) -0.0017(4) 0.0004(4)
N3 0.0173(5) 0.0269(6) 0.0304(6) -0.0005(5) 0.0013(4) 0.0029(4)
N4 0.0197(6) 0.0481(8) 0.0269(6) -0.0007(5) 0.0022(4) -0.0019(5)
C1 0.0282(7) 0.0244(7) 0.0256(6) -0.0010(5) -0.0064(5) 0.0026(5)
C2 0.0203(6) 0.0224(6) 0.0328(7) 0.0007(5) -0.0102(5) 0.0004(5)
C3 0.0169(6) 0.0170(6) 0.0319(7) 0.0009(5) -0.0022(5) 0.0005(5)
C4 0.0180(6) 0.0134(5) 0.0252(6) 0.0007(5) -0.0019(4) 0.0003(4)
C5 0.0173(6) 0.0145(6) 0.0262(6) 0.0008(5) -0.0028(5) 0.0017(5)
C6 0.0210(6) 0.0213(6) 0.0260(6) -0.0004(5) -0.0009(5) 0.0023(5)
C7 0.0163(6) 0.0185(6) 0.0236(6) 0.0001(5) 0.0010(4) -0.0002(5)
C8 0.0181(6) 0.0148(6) 0.0223(6) 0.0002(5) -0.0010(4) 0.0012(4)
C9 0.0128(6) 0.0297(7) 0.0284(7) -0.0001(5) 0.0004(5) -0.0007(5)
C10 0.0129(5) 0.0316(7) 0.0182(5) 0.0020(5) 0.0000(4) -0.0003(5)
C11 0.0167(6) 0.0342(7) 0.0203(6) -0.0010(5) 0.0031(4) -0.0025(5)
C12 0.0203(6) 0.0504(9) 0.0200(6) -0.0035(6) 0.0021(5) -0.0102(6)
C13 0.0154(6) 0.0678(11) 0.0192(6) 0.0057(6) -0.0015(5) -0.0062(7)
C14 0.0192(6) 0.0582(10) 0.0246(6) 0.0126(6) 0.0030(5) 0.0114(6)
C15 0.0219(6) 0.0357(7) 0.0235(6) 0.0041(6) 0.0016(5) 0.0050(6)

loop_
_atom_type_symbol
_atom_type_description
_atom_type_scat_dispersion_real
_atom_type_scat_dispersion_imag
_atom_type_scat_source
C C 0.0033 0.0016 'International Tables Vol C Tables 4.2.6.8 and 6.1.1.4'
H H 0.0000 0.0000 'International Tables Vol C Tables 4.2.6.8 and 6.1.1.4'
N N 0.0061 0.0033 'International Tables Vol C Tables 4.2.6.8 and 6.1.1.4'

loop_
_geom_angle_atom_site_label_1
_geom_angle_atom_site_label_2
_geom_angle_atom_site_label_3
_geom_angle
C7 N1 C4 115.79(10)
C7 N2 C8 120.61(9)
C7 N2 C10 120.16(10)
C8 N2 C10 119.15(9)
C8 N3 H16 112.0(10)
C6 C1 C2 120.04(12)
C6 C1 H1 120.0
C2 C1 H1 120.0
C3 C2 C1 120.49(11)
C3 C2 H2 119.8
C1 C2 H2 119.8
C2 C3 C4 119.82(12)
C2 C3 H3 120.1
C4 C3 H3 120.1
C3 C4 C5 119.70(11)
C3 C4 N1 118.21(11)
C5 C4 N1 122.08(10)
C6 C5 C4 119.61(11)
C6 C5 C8 119.87(11)
C4 C5 C8 120.52(11)
C1 C6 C5 120.30(12)
C1 C6 H6 119.8
C5 C6 H6 119.8
N1 C7 N2 127.67(11)
N1 C7 C9 116.45(10)
N2 C7 C9 115.87(10)
N3 C8 N2 124.71(11)
N3 C8 C5 122.06(11)
N2 C8 C5 113.23(10)
N4 C9 C7 177.32(13)
C15 C10 C11 121.77(11)
C15 C10 N2 119.30(11)
C11 C10 N2 118.93(11)
C10 C11 C12 118.91(12)
C10 C11 H11 120.5
C12 C11 H11 120.5
C13 C12 C11 119.96(14)
C13 C12 H12 120.0
C11 C12 H12 120.0
C12 C13 C14 120.55(12)
C12 C13 H13 119.7
C14 C13 H13 119.7
C13 C14 C15 120.30(13)
C13 C14 H14 119.8
C15 C14 H14 119.8
C10 C15 C14 118.51(13)
C10 C15 H15 120.7
C14 C15 H15 120.7

loop_
_geom_bond_atom_site_label_1
_geom_bond_atom_site_label_2
_geom_bond_distance
N1 C7 1.2888(15)
N1 C4 1.4051(16)
N2 C7 1.3757(15)
N2 C8 1.4251(15)
N2 C10 1.4460(15)
N3 C8 1.2692(16)
N3 H16 0.864(16)
N4 C9 1.1425(16)
C1 C6 1.3805(17)
C1 C2 1.3915(19)
C1 H1 0.9300
C2 C3 1.3789(18)
C2 H2 0.9300
C3 C4 1.3985(16)
C3 H3 0.9300
C4 C5 1.4019(17)
C5 C6 1.3911(17)
C5 C8 1.4697(16)
C6 H6 0.9300
C7 C9 1.4585(17)
C10 C15 1.3862(18)
C10 C11 1.3865(19)
C11 C12 1.3913(17)
C11 H11 0.9300
C12 C13 1.381(2)
C12 H12 0.9300
C13 C14 1.385(2)
C13 H13 0.9300
C14 C15 1.3907(19)
C14 H14 0.9300
C15 H15 0.9300
